data_4334594
loop_
_publ_author_name
'Qiu-Lei Xu'
'Cheng-Cheng Wang'
'Tian-Yi Li'
'Ming-Yu Teng'
'Song Zhang'
'Yi-Ming Jing'
'Xu Yang'
'Wei-Nan Li'
'Chen Lin'
'You-Xuan Zheng'
'Jing-Lin Zuo'
'Xiao-Zeng You'

_publ_section_title
;
 Syntheses, Photoluminescence, and Electroluminescence of a Series of
 Iridium Complexes with Trifluoromethyl-Substituted 2-Phenylpyridine as
 the Main Ligands and Tetraphenylimidodiphosphinate as the Ancillary
 Ligand
;
_journal_name_full 'Inorganic Chemistry'
_journal_page_first 4916
_journal_page_last 4925
_journal_paper_doi 10.1021/ic302510p
_journal_volume 52
_journal_year 2013
_chemical_formula_moiety 'C48 H34 F6 Ir N3 O2 P2'
_chemical_formula_sum 'C48 H34 F6 Ir N3 O2 P2'
_chemical_formula_weight 1052.92
_chemical_name_systematic
; 
 ? 
;
_space_group_IT_number 14
_symmetry_cell_setting monoclinic
_symmetry_space_group_name_Hall '-P 2ybc'
_symmetry_space_group_name_H-M 'P 1 21/c 1'
_atom_sites_solution_hydrogens geom
_atom_sites_solution_primary direct
_atom_sites_solution_secondary difmap
_audit_creation_method SHELXL-97
_cell_angle_alpha 90.00
_cell_angle_beta 102.074(2)
_cell_angle_gamma 90.00
_cell_formula_units_Z 4
_cell_length_a 9.7148(14)
_cell_length_b 20.775(3)
_cell_length_c 20.991(3)
_cell_measurement_temperature 296(2)
_cell_volume 4142.8(10)
_computing_cell_refinement 'Bruker SMART'
_computing_data_collection 'Bruker SMART'
_computing_data_reduction 'Bruker SAINT'
_computing_molecular_graphics 'Bruker SHELXTL'
_computing_publication_material 'Bruker SHELXTL'
_computing_structure_refinement 'SHELXL-97 (Sheldrick, 1997)'
_computing_structure_solution 'SHELXS-97 (Sheldrick, 1990)'
_diffrn_ambient_temperature 296(2)
_diffrn_measured_fraction_theta_full 1.000
_diffrn_measured_fraction_theta_max 1.000
_diffrn_measurement_device_type 'CCD area detector'
_diffrn_measurement_method 'phi and omega scans'
_diffrn_radiation_monochromator graphite
_diffrn_radiation_source 'fine-focus sealed tube'
_diffrn_radiation_type MoK\a
_diffrn_radiation_wavelength 0.71073
_diffrn_reflns_av_R_equivalents 0.0379
_diffrn_reflns_av_sigmaI/netI 0.0445
_diffrn_reflns_limit_h_max 11
_diffrn_reflns_limit_h_min -7
_diffrn_reflns_limit_k_max 25
_diffrn_reflns_limit_k_min -25
_diffrn_reflns_limit_l_max 25
_diffrn_reflns_limit_l_min -25
_diffrn_reflns_number 24808
_diffrn_reflns_theta_full 26.00
_diffrn_reflns_theta_max 26.00
_diffrn_reflns_theta_min 1.96
_exptl_absorpt_coefficient_mu 3.372
_exptl_absorpt_correction_T_max 0.6496
_exptl_absorpt_correction_T_min 0.5520
_exptl_absorpt_correction_type multi-scan
_exptl_absorpt_process_details sadabs
_exptl_crystal_colour orange
_exptl_crystal_density_diffrn 1.688
_exptl_crystal_description block
_exptl_crystal_F_000 2080
_exptl_crystal_size_max 0.20
_exptl_crystal_size_mid 0.16
_exptl_crystal_size_min 0.14
_refine_diff_density_max 1.077
_refine_diff_density_min -0.897
_refine_diff_density_rms 0.076
_refine_ls_extinction_method none
_refine_ls_goodness_of_fit_ref 1.044
_refine_ls_hydrogen_treatment constr
_refine_ls_matrix_type full
_refine_ls_number_parameters 559
_refine_ls_number_reflns 8134
_refine_ls_number_restraints 0
_refine_ls_restrained_S_all 1.044
_refine_ls_R_factor_all 0.0289
_refine_ls_R_factor_gt 0.0235
_refine_ls_shift/su_max 0.005
_refine_ls_shift/su_mean 0.000
_refine_ls_structure_factor_coef Fsqd
_refine_ls_weighting_details 'calc w=1/[\s^2^(Fo^2^)+(0.0037P)^2^+0.6534P] where P=(Fo^2^+2Fc^2^)/3'
_refine_ls_weighting_scheme calc
_refine_ls_wR_factor_gt 0.0523
_refine_ls_wR_factor_ref 0.0536
_reflns_number_gt 7148
_reflns_number_total 8134
_reflns_threshold_expression >2sigma(I)
_cod_data_source_file ic302510p_si_003.cif
_cod_data_source_block m
_cod_database_code 4334594

loop_
_symmetry_equiv_pos_as_xyz
'x, y, z'
'-x, y+1/2, -z+1/2'
'-x, -y, -z'
'x, -y-1/2, z-1/2'

loop_
_atom_site_label
_atom_site_type_symbol
_atom_site_fract_x
_atom_site_fract_y
_atom_site_fract_z
_atom_site_U_iso_or_equiv
_atom_site_adp_type
_atom_site_occupancy
_atom_site_symmetry_multiplicity
_atom_site_calc_flag
_atom_site_refinement_flags
Ir1 Ir 0.331506(10) 0.670662(5) 0.353211(5) 0.02202(4) Uani 1 1 d .
P4 P 0.37364(8) 0.82782(4) 0.38214(4) 0.02720(16) Uani 1 1 d .
P5 P 0.09217(7) 0.78283(4) 0.35601(3) 0.02525(16) Uani 1 1 d .
C18 C 0.5154(3) 0.63266(14) 0.34828(12) 0.0242(6) Uani 1 1 d .
N2 N 0.2754(2) 0.69192(12) 0.25705(10) 0.0257(5) Uani 1 1 d .
O1 O 0.13726(19) 0.71402(10) 0.37204(9) 0.0306(5) Uani 1 1 d .
N3 N 0.2113(3) 0.83345(11) 0.34927(12) 0.0305(6) Uani 1 1 d .
N1 N 0.3950(2) 0.63999(12) 0.44616(10) 0.0248(5) Uani 1 1 d .
C27 C -0.0370(3) 0.78672(14) 0.28011(13) 0.0279(6) Uani 1 1 d .
F3 F 0.8444(2) 0.62486(11) 0.52004(8) 0.0538(5) Uani 1 1 d .
C1 C 0.1451(3) 0.59505(14) 0.25601(12) 0.0249(6) Uani 1 1 d .
O2 O 0.43988(19) 0.76151(10) 0.38596(9) 0.0309(4) Uani 1 1 d .
C23 C 0.5251(3) 0.61284(14) 0.46231(12) 0.0267(6) Uani 1 1 d .
F5 F -0.11638(19) 0.60642(10) 0.15659(8) 0.0476(5) Uani 1 1 d .
C24 C 0.3095(3) 0.64124(16) 0.48877(13) 0.0326(7) Uani 1 1 d .
H24 H 0.2225 0.6614 0.4768 0.039 Uiso 1 1 calc R
C2 C 0.2216(3) 0.59281(14) 0.32122(11) 0.0229(6) Uani 1 1 d .
F2 F 0.8347(2) 0.52405(10) 0.49610(9) 0.0545(5) Uani 1 1 d .
F4 F -0.0008(2) 0.53261(10) 0.11794(8) 0.0564(6) Uani 1 1 d .
C6 C 0.0458(3) 0.54582(15) 0.23353(12) 0.0279(6) Uani 1 1 d .
C30 C 0.4620(3) 0.88065(15) 0.33513(13) 0.0295(6) Uani 1 1 d .
C14 C 0.7442(3) 0.59714(15) 0.41056(13) 0.0297(6) Uani 1 1 d .
F1 F 0.98287(19) 0.58546(12) 0.46346(10) 0.0637(6) Uani 1 1 d .
C3 C 0.2069(3) 0.53825(14) 0.35849(12) 0.0292(6) Uani 1 1 d .
H3 H 0.2587 0.5356 0.4010 0.035 Uiso 1 1 calc R
C4 C 0.1184(3) 0.48862(16) 0.33404(13) 0.0356(7) Uani 1 1 d .
H4 H 0.1138 0.4522 0.3593 0.043 Uiso 1 1 calc R
C25 C 0.8499(3) 0.58283(18) 0.47176(16) 0.0433(8) Uani 1 1 d .
C5 C 0.0359(3) 0.49269(16) 0.27198(13) 0.0347(7) Uani 1 1 d .
H5 H -0.0263 0.4596 0.2560 0.042 Uiso 1 1 calc R
C22 C 0.3463(4) 0.61357(17) 0.54963(13) 0.0398(8) Uani 1 1 d .
H22 H 0.2855 0.6148 0.5784 0.048 Uiso 1 1 calc R
C15 C 0.7957(3) 0.59548(17) 0.35366(14) 0.0384(8) Uani 1 1 d .
H15 H 0.8892 0.5846 0.3553 0.046 Uiso 1 1 calc R
C20 C 0.5647(3) 0.58358(17) 0.52348(14) 0.0423(8) Uani 1 1 d .
H20 H 0.6520 0.5636 0.5352 0.051 Uiso 1 1 calc R
C16 C 0.7081(3) 0.60999(18) 0.29462(14) 0.0427(8) Uani 1 1 d .
H16 H 0.7421 0.6072 0.2564 0.051 Uiso 1 1 calc R
C11 C 0.3331(3) 0.74072(15) 0.23009(14) 0.0340(7) Uani 1 1 d .
H11 H 0.3943 0.7683 0.2572 0.041 Uiso 1 1 calc R
C19 C 0.6014(3) 0.61324(13) 0.40830(12) 0.0243(6) Uani 1 1 d .
C7 C 0.1852(3) 0.65005(15) 0.21860(12) 0.0269(6) Uani 1 1 d .
C35 C 0.4103(3) 0.86103(16) 0.46373(13) 0.0313(7) Uani 1 1 d .
C32 C 0.4571(4) 0.95589(17) 0.24744(15) 0.0439(8) Uani 1 1 d .
H32 H 0.4063 0.9801 0.2132 0.053 Uiso 1 1 calc R
C37 C 0.4847(4) 0.82650(18) 0.51581(15) 0.0468(9) Uani 1 1 d .
H37 H 0.5156 0.7851 0.5094 0.056 Uiso 1 1 calc R
C31 C 0.3871(3) 0.91703(16) 0.28385(14) 0.0373(7) Uani 1 1 d .
H31 H 0.2893 0.9153 0.2739 0.045 Uiso 1 1 calc R
C21 C 0.4749(4) 0.58421(19) 0.56653(14) 0.0484(9) Uani 1 1 d .
H21 H 0.5018 0.5646 0.6071 0.058 Uiso 1 1 calc R
C17 C 0.5718(3) 0.62843(17) 0.29195(13) 0.0353(7) Uani 1 1 d .
H17 H 0.5149 0.6384 0.2518 0.042 Uiso 1 1 calc R
C9 C 0.2150(4) 0.70996(19) 0.12425(14) 0.0476(9) Uani 1 1 d .
H9 H 0.1940 0.7160 0.0794 0.057 Uiso 1 1 calc R
C29 C -0.0937(4) 0.80788(19) 0.16508(15) 0.0482(9) Uani 1 1 d .
H29 H -0.0653 0.8209 0.1274 0.058 Uiso 1 1 calc R
C26 C -0.0578(4) 0.54799(18) 0.16955(14) 0.0420(8) Uani 1 1 d .
C10 C 0.3056(3) 0.75171(17) 0.16400(14) 0.0434(8) Uani 1 1 d .
H10 H 0.3466 0.7861 0.1466 0.052 Uiso 1 1 calc R
C28 C 0.0020(3) 0.80834(17) 0.22378(14) 0.0412(8) Uani 1 1 d .
H28 H 0.0930 0.8232 0.2257 0.049 Uiso 1 1 calc R
C36 C 0.3643(4) 0.92198(18) 0.47523(15) 0.0480(9) Uani 1 1 d .
H36 H 0.3137 0.9458 0.4407 0.058 Uiso 1 1 calc R
C38 C 0.5138(4) 0.8534(2) 0.57782(16) 0.0614(11) Uani 1 1 d .
H38 H 0.5654 0.8299 0.6125 0.074 Uiso 1 1 calc R
C33 C 0.6759(4) 0.9231(2) 0.31192(17) 0.0660(13) Uani 1 1 d .
H33 H 0.7737 0.9253 0.3216 0.079 Uiso 1 1 calc R
C39 C 0.4679(4) 0.9134(2) 0.58862(16) 0.0596(11) Uani 1 1 d .
H39 H 0.4876 0.9308 0.6304 0.071 Uiso 1 1 calc R
C8 C 0.1564(3) 0.65963(17) 0.15142(13) 0.0398(8) Uani 1 1 d .
H8 H 0.0963 0.6314 0.1246 0.048 Uiso 1 1 calc R
C34 C 0.6068(3) 0.8835(2) 0.34833(16) 0.0552(11) Uani 1 1 d .
H34 H 0.6586 0.8588 0.3819 0.066 Uiso 1 1 calc R
F6 F -0.1649(2) 0.50735(13) 0.16716(9) 0.0724(7) Uani 1 1 d .
C40 C -0.0014(3) 0.80919(15) 0.41706(12) 0.0283(6) Uani 1 1 d .
C42 C -0.0052(3) 0.87348(17) 0.43218(14) 0.0395(8) Uani 1 1 d .
H42 H 0.0439 0.9030 0.4121 0.047 Uiso 1 1 calc R
C41 C -0.0725(3) 0.76513(18) 0.44801(14) 0.0415(8) Uani 1 1 d .
H41 H -0.0688 0.7214 0.4389 0.050 Uiso 1 1 calc R
C44 C 0.6008(4) 0.95874(18) 0.26187(15) 0.0480(9) Uani 1 1 d .
H44 H 0.6477 0.9851 0.2375 0.058 Uiso 1 1 calc R
C45 C -0.2292(4) 0.7887(2) 0.16151(16) 0.0530(10) Uani 1 1 d .
H45 H -0.2941 0.7900 0.1221 0.064 Uiso 1 1 calc R
C46 C -0.1729(4) 0.7666(2) 0.27574(15) 0.0588(12) Uani 1 1 d .
H46 H -0.2012 0.7522 0.3130 0.071 Uiso 1 1 calc R
C47 C -0.2683(4) 0.7672(3) 0.21708(17) 0.0771(15) Uani 1 1 d .
H47 H -0.3599 0.7530 0.2151 0.093 Uiso 1 1 calc R
C43 C 0.3921(4) 0.9483(2) 0.53743(17) 0.0590(10) Uani 1 1 d .
H43 H 0.3597 0.9893 0.5444 0.071 Uiso 1 1 calc R
C48 C -0.1496(4) 0.7867(2) 0.49281(15) 0.0543(11) Uani 1 1 d .
H48 H -0.1989 0.7575 0.5131 0.065 Uiso 1 1 calc R
C49 C -0.0817(4) 0.8950(2) 0.47732(16) 0.0566(11) Uani 1 1 d .
H49 H -0.0843 0.9386 0.4872 0.068 Uiso 1 1 calc R
C50 C -0.1528(4) 0.8512(2) 0.50693(15) 0.0559(11) Uani 1 1 d .
H50 H -0.2041 0.8652 0.5370 0.067 Uiso 1 1 calc R

loop_
_atom_site_aniso_label
_atom_site_aniso_U_11
_atom_site_aniso_U_22
_atom_site_aniso_U_33
_atom_site_aniso_U_23
_atom_site_aniso_U_13
_atom_site_aniso_U_12
Ir1 0.01769(6) 0.02591(7) 0.02253(6) 0.00296(4) 0.00433(4) 0.00145(4)
P4 0.0214(4) 0.0289(4) 0.0313(4) 0.0022(3) 0.0057(3) -0.0036(3)
P5 0.0190(3) 0.0290(4) 0.0283(3) 0.0016(3) 0.0063(3) -0.0001(3)
C18 0.0211(14) 0.0251(16) 0.0258(13) 0.0024(11) 0.0035(11) 0.0020(12)
N2 0.0206(12) 0.0310(14) 0.0261(11) 0.0074(10) 0.0059(10) 0.0019(10)
O1 0.0215(10) 0.0303(13) 0.0424(11) 0.0039(9) 0.0121(9) 0.0026(8)
N3 0.0245(13) 0.0289(15) 0.0376(13) 0.0021(10) 0.0056(11) -0.0002(10)
N1 0.0243(12) 0.0259(14) 0.0249(11) 0.0001(10) 0.0071(10) -0.0019(10)
C27 0.0272(15) 0.0275(17) 0.0290(13) -0.0022(12) 0.0060(12) -0.0002(12)
F3 0.0488(12) 0.0673(15) 0.0373(10) -0.0014(10) -0.0095(9) -0.0042(11)
C1 0.0213(14) 0.0308(17) 0.0242(13) 0.0021(11) 0.0083(11) 0.0050(12)
O2 0.0205(10) 0.0305(12) 0.0402(10) 0.0018(9) 0.0028(9) -0.0026(9)
C23 0.0264(15) 0.0275(17) 0.0249(13) 0.0005(11) 0.0023(12) 0.0008(12)
F5 0.0319(10) 0.0709(16) 0.0359(9) 0.0092(9) -0.0024(8) 0.0064(10)
C24 0.0292(16) 0.042(2) 0.0284(14) -0.0039(13) 0.0103(13) -0.0025(14)
C2 0.0164(13) 0.0302(17) 0.0228(12) 0.0002(11) 0.0055(11) 0.0039(11)
F2 0.0483(12) 0.0511(14) 0.0618(12) 0.0247(10) 0.0064(10) 0.0127(10)
F4 0.0813(15) 0.0603(15) 0.0266(9) -0.0089(8) 0.0093(9) -0.0031(12)
C6 0.0223(14) 0.0386(19) 0.0229(13) -0.0010(12) 0.0053(11) 0.0003(13)
C30 0.0269(15) 0.0321(18) 0.0298(14) -0.0016(12) 0.0070(12) -0.0057(13)
C14 0.0233(15) 0.0295(17) 0.0347(14) 0.0018(12) 0.0024(12) 0.0019(12)
F1 0.0206(10) 0.102(2) 0.0642(12) 0.0237(12) -0.0011(9) 0.0070(11)
C3 0.0296(16) 0.0326(18) 0.0240(13) 0.0029(12) 0.0027(12) -0.0006(13)
C4 0.0403(18) 0.0328(19) 0.0340(15) 0.0059(13) 0.0085(14) -0.0044(15)
C25 0.0266(17) 0.056(2) 0.0458(18) 0.0132(17) 0.0037(15) 0.0050(15)
C5 0.0335(17) 0.0361(19) 0.0346(15) -0.0043(13) 0.0076(13) -0.0067(14)
C22 0.045(2) 0.051(2) 0.0271(14) -0.0018(14) 0.0144(14) -0.0076(16)
C15 0.0214(15) 0.050(2) 0.0445(17) -0.0031(15) 0.0094(14) 0.0060(14)
C20 0.0355(18) 0.059(2) 0.0308(15) 0.0135(15) 0.0025(14) 0.0072(16)
C16 0.0326(18) 0.065(3) 0.0329(15) -0.0036(15) 0.0124(14) 0.0066(16)
C11 0.0291(16) 0.0369(19) 0.0366(15) 0.0055(13) 0.0079(13) -0.0017(14)
C19 0.0211(14) 0.0225(16) 0.0288(13) 0.0004(11) 0.0038(11) -0.0013(11)
C7 0.0186(14) 0.0341(18) 0.0277(13) 0.0027(12) 0.0041(11) 0.0026(12)
C35 0.0222(15) 0.039(2) 0.0327(14) 0.0015(13) 0.0052(12) -0.0081(13)
C32 0.046(2) 0.042(2) 0.0450(18) 0.0151(15) 0.0141(16) 0.0037(16)
C37 0.040(2) 0.067(3) 0.0336(16) 0.0063(16) 0.0082(15) 0.0071(17)
C31 0.0273(16) 0.041(2) 0.0447(17) 0.0067(14) 0.0104(14) 0.0037(14)
C21 0.053(2) 0.067(3) 0.0243(15) 0.0144(15) 0.0070(15) 0.0030(19)
C17 0.0266(16) 0.054(2) 0.0246(14) -0.0007(13) 0.0038(12) 0.0049(14)
C9 0.047(2) 0.067(3) 0.0274(15) 0.0170(16) 0.0053(15) -0.0035(19)
C29 0.052(2) 0.060(3) 0.0312(16) 0.0106(16) 0.0053(16) 0.0055(19)
C26 0.0381(19) 0.054(2) 0.0308(15) -0.0006(15) 0.0011(14) -0.0110(17)
C10 0.0413(19) 0.052(2) 0.0377(16) 0.0188(15) 0.0112(15) -0.0053(17)
C28 0.0323(17) 0.053(2) 0.0383(16) 0.0103(15) 0.0084(14) 0.0027(16)
C36 0.050(2) 0.047(2) 0.0402(17) -0.0057(15) -0.0044(16) -0.0013(18)
C38 0.058(3) 0.098(4) 0.0278(17) 0.0088(19) 0.0062(17) 0.003(2)
C33 0.0273(19) 0.103(4) 0.064(2) 0.034(2) 0.0024(18) -0.020(2)
C39 0.052(2) 0.093(4) 0.0345(18) -0.016(2) 0.0093(17) -0.013(2)
C8 0.0359(19) 0.055(2) 0.0270(15) 0.0054(14) 0.0038(14) -0.0054(15)
C34 0.0287(18) 0.087(3) 0.0451(18) 0.0283(19) -0.0037(15) -0.0149(18)
F6 0.0610(14) 0.096(2) 0.0484(11) 0.0107(11) -0.0159(10) -0.0452(14)
C40 0.0203(14) 0.0391(19) 0.0240(13) 0.0024(12) 0.0010(11) 0.0021(13)
C42 0.0280(16) 0.053(2) 0.0368(16) -0.0124(15) 0.0059(14) -0.0027(15)
C41 0.0366(18) 0.053(2) 0.0370(16) 0.0084(15) 0.0114(15) 0.0089(16)
C44 0.045(2) 0.058(3) 0.0451(18) 0.0117(17) 0.0178(17) -0.0125(18)
C45 0.048(2) 0.068(3) 0.0349(17) -0.0064(17) -0.0084(16) -0.003(2)
C46 0.037(2) 0.109(4) 0.0285(16) -0.0070(18) 0.0033(15) -0.024(2)
C47 0.040(2) 0.141(5) 0.045(2) -0.011(2) -0.0021(18) -0.034(3)
C43 0.062(3) 0.061(3) 0.050(2) -0.0169(19) 0.0036(19) -0.005(2)
C48 0.044(2) 0.087(3) 0.0363(17) 0.0136(19) 0.0192(16) 0.007(2)
C49 0.041(2) 0.078(3) 0.050(2) -0.036(2) 0.0080(17) -0.002(2)
C50 0.040(2) 0.098(4) 0.0302(17) -0.0215(19) 0.0107(16) 0.000(2)

loop_
_atom_type_symbol
_atom_type_description
_atom_type_scat_dispersion_real
_atom_type_scat_dispersion_imag
_atom_type_scat_source
C C 0.0033 0.0016 'International Tables Vol C Tables 4.2.6.8 and 6.1.1.4'
H H 0.0000 0.0000 'International Tables Vol C Tables 4.2.6.8 and 6.1.1.4'
N N 0.0061 0.0033 'International Tables Vol C Tables 4.2.6.8 and 6.1.1.4'
O O 0.0106 0.0060 'International Tables Vol C Tables 4.2.6.8 and 6.1.1.4'
P P 0.1023 0.0942 'International Tables Vol C Tables 4.2.6.8 and 6.1.1.4'
Ir Ir -1.4442 7.9887 'International Tables Vol C Tables 4.2.6.8 and 6.1.1.4'
F F 0.0171 0.0103 'International Tables Vol C Tables 4.2.6.8 and 6.1.1.4'

loop_
_geom_angle_atom_site_label_1
_geom_angle_atom_site_label_2
_geom_angle_atom_site_label_3
_geom_angle
C18 Ir1 C2 94.89(11)
C18 Ir1 N1 80.08(9)
C2 Ir1 N1 95.98(10)
C18 Ir1 N2 95.33(10)
C2 Ir1 N2 79.99(10)
N1 Ir1 N2 173.67(9)
C18 Ir1 O2 88.87(10)
C2 Ir1 O2 175.78(9)
N1 Ir1 O2 86.52(8)
N2 Ir1 O2 97.80(9)
C18 Ir1 O1 172.75(9)
C2 Ir1 O1 88.47(9)
N1 Ir1 O1 93.20(8)
N2 Ir1 O1 91.57(8)
O2 Ir1 O1 88.00(7)
O2 P4 N3 117.51(12)
O2 P4 C30 109.61(13)
N3 P4 C30 105.07(13)
O2 P4 C35 107.39(13)
N3 P4 C35 111.35(13)
C30 P4 C35 105.24(13)
O1 P5 N3 117.51(12)
O1 P5 C40 107.12(12)
N3 P5 C40 110.27(14)
O1 P5 C27 110.66(13)
N3 P5 C27 105.96(13)
C40 P5 C27 104.59(13)
C17 C18 C19 118.0(2)
C17 C18 Ir1 125.8(2)
C19 C18 Ir1 116.02(18)
C11 N2 C7 120.2(2)
C11 N2 Ir1 122.4(2)
C7 N2 Ir1 116.99(18)
P5 O1 Ir1 124.50(11)
P4 N3 P5 125.97(16)
C24 N1 C23 121.0(2)
C24 N1 Ir1 122.01(19)
C23 N1 Ir1 116.82(16)
C46 C27 C28 118.2(3)
C46 C27 P5 121.7(2)
C28 C27 P5 120.1(2)
C2 C1 C6 118.8(2)
C2 C1 C7 113.2(2)
C6 C1 C7 128.0(2)
P4 O2 Ir1 126.38(11)
N1 C23 C20 118.1(2)
N1 C23 C19 113.3(2)
C20 C23 C19 128.3(3)
N1 C24 C22 122.2(3)
N1 C24 H24 118.9
C22 C24 H24 118.9
C3 C2 C1 118.2(3)
C3 C2 Ir1 125.66(19)
C1 C2 Ir1 116.0(2)
C5 C6 C1 120.5(2)
C5 C6 C26 115.5(3)
C1 C6 C26 124.0(3)
C34 C30 C31 118.7(3)
C34 C30 P4 119.9(2)
C31 C30 P4 121.4(2)
C15 C14 C19 120.2(3)
C15 C14 C25 115.3(3)
C19 C14 C25 124.5(2)
C4 C3 C2 121.9(3)
C4 C3 H3 119.1
C2 C3 H3 119.1
C3 C4 C5 120.1(3)
C3 C4 H4 120.0
C5 C4 H4 120.0
F1 C25 F2 105.8(3)
F1 C25 F3 105.2(3)
F2 C25 F3 106.1(3)
F1 C25 C14 112.8(3)
F2 C25 C14 113.4(3)
F3 C25 C14 112.9(3)
C4 C5 C6 120.1(3)
C4 C5 H5 119.9
C6 C5 H5 119.9
C21 C22 C24 118.2(3)
C21 C22 H22 120.9
C24 C22 H22 120.9
C16 C15 C14 120.1(3)
C16 C15 H15 120.0
C14 C15 H15 120.0
C21 C20 C23 120.4(3)
C21 C20 H20 119.8
C23 C20 H20 119.8
C17 C16 C15 120.5(3)
C17 C16 H16 119.8
C15 C16 H16 119.8
N2 C11 C10 122.8(3)
N2 C11 H11 118.6
C10 C11 H11 118.6
C18 C19 C14 119.2(2)
C18 C19 C23 112.7(2)
C14 C19 C23 128.1(2)
N2 C7 C8 118.3(3)
N2 C7 C1 112.5(2)
C8 C7 C1 128.8(3)
C37 C35 C36 118.3(3)
C37 C35 P4 121.2(3)
C36 C35 P4 120.5(2)
C44 C32 C31 120.0(3)
C44 C32 H32 120.0
C31 C32 H32 120.0
C35 C37 C38 120.2(4)
C35 C37 H37 119.9
C38 C37 H37 119.9
C32 C31 C30 120.4(3)
C32 C31 H31 119.8
C30 C31 H31 119.8
C22 C21 C20 120.1(3)
C22 C21 H21 119.9
C20 C21 H21 119.9
C16 C17 C18 121.8(3)
C16 C17 H17 119.1
C18 C17 H17 119.1
C8 C9 C10 119.6(3)
C8 C9 H9 120.2
C10 C9 H9 120.2
C45 C29 C28 120.9(3)
C45 C29 H29 119.5
C28 C29 H29 119.5
F6 C26 F5 105.7(3)
F6 C26 F4 105.5(3)
F5 C26 F4 106.1(2)
F6 C26 C6 112.8(3)
F5 C26 C6 112.6(3)
F4 C26 C6 113.5(3)
C11 C10 C9 117.9(3)
C11 C10 H10 121.0
C9 C10 H10 121.0
C29 C28 C27 120.4(3)
C29 C28 H28 119.8
C27 C28 H28 119.8
C35 C36 C43 121.3(3)
C35 C36 H36 119.4
C43 C36 H36 119.4
C39 C38 C37 121.0(4)
C39 C38 H38 119.5
C37 C38 H38 119.5
C44 C33 C34 120.2(3)
C44 C33 H33 119.9
C34 C33 H33 119.9
C38 C39 C43 119.6(3)
C38 C39 H39 120.2
C43 C39 H39 120.2
C9 C8 C7 121.1(3)
C9 C8 H8 119.4
C7 C8 H8 119.4
C30 C34 C33 120.4(3)
C30 C34 H34 119.8
C33 C34 H34 119.8
C42 C40 C41 119.5(3)
C42 C40 P5 120.0(2)
C41 C40 P5 120.4(3)
C40 C42 C49 120.8(3)
C40 C42 H42 119.6
C49 C42 H42 119.6
C40 C41 C48 119.7(4)
C40 C41 H41 120.2
C48 C41 H41 120.2
C33 C44 C32 120.2(3)
C33 C44 H44 119.9
C32 C44 H44 119.9
C29 C45 C47 118.9(3)
C29 C45 H45 120.5
C47 C45 H45 120.5
C27 C46 C47 121.0(3)
C27 C46 H46 119.5
C47 C46 H46 119.5
C45 C47 C46 120.5(3)
C45 C47 H47 119.7
C46 C47 H47 119.7
C39 C43 C36 119.6(4)
C39 C43 H43 120.2
C36 C43 H43 120.2
C50 C48 C41 119.9(4)
C50 C48 H48 120.0
C41 C48 H48 120.0
C50 C49 C42 119.1(4)
C50 C49 H49 120.5
C42 C49 H49 120.5
C49 C50 C48 121.0(3)
C49 C50 H50 119.5
C48 C50 H50 119.5

loop_
_geom_bond_atom_site_label_1
_geom_bond_atom_site_label_2
_geom_bond_distance
Ir1 C18 1.976(3)
Ir1 C2 1.977(3)
Ir1 N1 2.022(2)
Ir1 N2 2.026(2)
Ir1 O2 2.200(2)
Ir1 O1 2.2002(18)
P4 O2 1.516(2)
P4 N3 1.588(3)
P4 C30 1.808(3)
P4 C35 1.811(3)
P5 O1 1.512(2)
P5 N3 1.592(2)
P5 C40 1.804(3)
P5 C27 1.812(3)
C18 C17 1.406(4)
C18 C19 1.417(4)
N2 C11 1.340(4)
N2 C7 1.371(4)
N1 C24 1.343(3)
N1 C23 1.361(4)
C27 C46 1.370(4)
C27 C28 1.389(4)
F3 C25 1.347(4)
C1 C2 1.415(3)
C1 C6 1.417(4)
C1 C7 1.484(4)
C23 C20 1.400(4)
C23 C19 1.479(4)
F5 C26 1.344(4)
C24 C22 1.378(4)
C24 H24 0.9300
C2 C3 1.402(4)
F2 C25 1.344(4)
F4 C26 1.354(3)
C6 C5 1.383(4)
C6 C26 1.501(4)
C30 C34 1.377(4)
C30 C31 1.390(4)
C14 C15 1.388(4)
C14 C19 1.418(4)
C14 C25 1.497(4)
F1 C25 1.340(4)
C3 C4 1.372(4)
C3 H3 0.9300
C4 C5 1.382(4)
C4 H4 0.9300
C5 H5 0.9300
C22 C21 1.368(5)
C22 H22 0.9300
C15 C16 1.382(4)
C15 H15 0.9300
C20 C21 1.381(4)
C20 H20 0.9300
C16 C17 1.368(4)
C16 H16 0.9300
C11 C10 1.376(4)
C11 H11 0.9300
C7 C8 1.393(4)
C35 C37 1.379(4)
C35 C36 1.381(5)
C32 C44 1.367(5)
C32 C31 1.384(4)
C32 H32 0.9300
C37 C38 1.390(5)
C37 H37 0.9300
C31 H31 0.9300
C21 H21 0.9300
C17 H17 0.9300
C9 C8 1.370(5)
C9 C10 1.384(5)
C9 H9 0.9300
C29 C45 1.362(5)
C29 C28 1.380(4)
C29 H29 0.9300
C26 F6 1.333(4)
C10 H10 0.9300
C28 H28 0.9300
C36 C43 1.389(4)
C36 H36 0.9300
C38 C39 1.360(6)
C38 H38 0.9300
C33 C44 1.366(5)
C33 C34 1.387(5)
C33 H33 0.9300
C39 C43 1.375(5)
C39 H39 0.9300
C8 H8 0.9300
C34 H34 0.9300
C40 C42 1.375(5)
C40 C41 1.388(4)
C42 C49 1.395(4)
C42 H42 0.9300
C41 C48 1.393(4)
C41 H41 0.9300
C44 H44 0.9300
C45 C47 1.374(5)
C45 H45 0.9300
C46 C47 1.378(5)
C46 H46 0.9300
C47 H47 0.9300
C43 H43 0.9300
C48 C50 1.374(6)
C48 H48 0.9300
C49 C50 1.369(5)
C49 H49 0.9300
C50 H50 0.9300

loop_
_geom_torsion_atom_site_label_1
_geom_torsion_atom_site_label_2
_geom_torsion_atom_site_label_3
_geom_torsion_atom_site_label_4
_geom_torsion
C2 Ir1 C18 C17 82.3(3)
N1 Ir1 C18 C17 177.5(3)
N2 Ir1 C18 C17 1.9(3)
O2 Ir1 C18 C17 -95.8(3)
O1 Ir1 C18 C17 -160.3(6)
C2 Ir1 C18 C19 -103.4(2)
N1 Ir1 C18 C19 -8.2(2)
N2 Ir1 C18 C19 176.2(2)
O2 Ir1 C18 C19 78.5(2)
O1 Ir1 C18 C19 14.1(9)
C18 Ir1 N2 C11 -73.9(2)
C2 Ir1 N2 C11 -168.0(2)
N1 Ir1 N2 C11 -117.2(8)
O2 Ir1 N2 C11 15.6(2)
O1 Ir1 N2 C11 103.8(2)
C18 Ir1 N2 C7 99.5(2)
C2 Ir1 N2 C7 5.5(2)
N1 Ir1 N2 C7 56.3(8)
O2 Ir1 N2 C7 -170.90(19)
O1 Ir1 N2 C7 -82.7(2)
N3 P5 O1 Ir1 -22.71(19)
C40 P5 O1 Ir1 -147.40(13)
C27 P5 O1 Ir1 99.15(15)
C18 Ir1 O1 P5 105.2(7)
C2 Ir1 O1 P5 -136.97(15)
N1 Ir1 O1 P5 127.13(14)
N2 Ir1 O1 P5 -57.03(15)
O2 Ir1 O1 P5 40.72(14)
O2 P4 N3 P5 37.7(2)
C30 P4 N3 P5 159.88(18)
C35 P4 N3 P5 -86.7(2)
O1 P5 N3 P4 -24.6(2)
C40 P5 N3 P4 98.5(2)
C27 P5 N3 P4 -148.86(18)
C18 Ir1 N1 C24 -171.7(2)
C2 Ir1 N1 C24 -77.8(2)
N2 Ir1 N1 C24 -127.9(7)
O2 Ir1 N1 C24 98.8(2)
O1 Ir1 N1 C24 11.0(2)
C18 Ir1 N1 C23 2.9(2)
C2 Ir1 N1 C23 96.9(2)
N2 Ir1 N1 C23 46.7(9)
O2 Ir1 N1 C23 -86.5(2)
O1 Ir1 N1 C23 -174.3(2)
O1 P5 C27 C46 73.2(3)
N3 P5 C27 C46 -158.3(3)
C40 P5 C27 C46 -41.8(3)
O1 P5 C27 C28 -104.3(3)
N3 P5 C27 C28 24.1(3)
C40 P5 C27 C28 140.6(3)
N3 P4 O2 Ir1 -2.21(18)
C30 P4 O2 Ir1 -122.00(14)
C35 P4 O2 Ir1 124.17(14)
C18 Ir1 O2 P4 158.86(14)
C2 Ir1 O2 P4 5.5(12)
N1 Ir1 O2 P4 -121.00(14)
N2 Ir1 O2 P4 63.64(14)
O1 Ir1 O2 P4 -27.67(13)
C24 N1 C23 C20 2.9(4)
Ir1 N1 C23 C20 -171.8(2)
C24 N1 C23 C19 177.3(3)
Ir1 N1 C23 C19 2.6(3)
C23 N1 C24 C22 -2.2(5)
Ir1 N1 C24 C22 172.2(2)
C6 C1 C2 C3 6.9(4)
C7 C1 C2 C3 -171.3(2)
C6 C1 C2 Ir1 -169.4(2)
C7 C1 C2 Ir1 12.5(3)
C18 Ir1 C2 C3 79.7(2)
N1 Ir1 C2 C3 -0.8(2)
N2 Ir1 C2 C3 174.3(2)
O2 Ir1 C2 C3 -127.1(10)
O1 Ir1 C2 C3 -93.9(2)
C18 Ir1 C2 C1 -104.4(2)
N1 Ir1 C2 C1 175.07(19)
N2 Ir1 C2 C1 -9.85(19)
O2 Ir1 C2 C1 48.8(12)
O1 Ir1 C2 C1 82.02(19)
C2 C1 C6 C5 -7.6(4)
C7 C1 C6 C5 170.2(3)
C2 C1 C6 C26 169.9(3)
C7 C1 C6 C26 -12.3(5)
O2 P4 C30 C34 -48.3(3)
N3 P4 C30 C34 -175.5(3)
C35 P4 C30 C34 66.9(3)
O2 P4 C30 C31 129.2(3)
N3 P4 C30 C31 2.1(3)
C35 P4 C30 C31 -115.6(3)
C1 C2 C3 C4 -1.8(4)
Ir1 C2 C3 C4 174.0(2)
C2 C3 C4 C5 -2.8(4)
C15 C14 C25 F1 14.6(4)
C19 C14 C25 F1 -163.7(3)
C15 C14 C25 F2 -105.6(3)
C19 C14 C25 F2 76.1(4)
C15 C14 C25 F3 133.7(3)
C19 C14 C25 F3 -44.6(4)
C3 C4 C5 C6 2.2(4)
C1 C6 C5 C4 3.1(4)
C26 C6 C5 C4 -174.6(3)
N1 C24 C22 C21 0.2(5)
C19 C14 C15 C16 0.5(5)
C25 C14 C15 C16 -177.9(3)
N1 C23 C20 C21 -1.8(5)
C19 C23 C20 C21 -175.2(3)
C14 C15 C16 C17 2.5(5)
C7 N2 C11 C10 0.3(4)
Ir1 N2 C11 C10 173.6(2)
C17 C18 C19 C14 6.7(4)
Ir1 C18 C19 C14 -168.1(2)
C17 C18 C19 C23 -173.4(3)
Ir1 C18 C19 C23 11.8(3)
C15 C14 C19 C18 -5.1(4)
C25 C14 C19 C18 173.1(3)
C15 C14 C19 C23 175.0(3)
C25 C14 C19 C23 -6.7(5)
N1 C23 C19 C18 -9.1(4)
C20 C23 C19 C18 164.5(3)
N1 C23 C19 C14 170.7(3)
C20 C23 C19 C14 -15.6(5)
C11 N2 C7 C8 0.2(4)
Ir1 N2 C7 C8 -173.4(2)
C11 N2 C7 C1 173.3(2)
Ir1 N2 C7 C1 -0.3(3)
C2 C1 C7 N2 -7.7(3)
C6 C1 C7 N2 174.4(3)
C2 C1 C7 C8 164.5(3)
C6 C1 C7 C8 -13.4(5)
O2 P4 C35 C37 -0.9(3)
N3 P4 C35 C37 129.1(3)
C30 P4 C35 C37 -117.6(3)
O2 P4 C35 C36 179.0(3)
N3 P4 C35 C36 -51.0(3)
C30 P4 C35 C36 62.3(3)
C36 C35 C37 C38 -1.0(5)
P4 C35 C37 C38 178.9(3)
C44 C32 C31 C30 -0.1(5)
C34 C30 C31 C32 -0.8(5)
P4 C30 C31 C32 -178.3(3)
C24 C22 C21 C20 0.9(5)
C23 C20 C21 C22 -0.1(6)
C15 C16 C17 C18 -0.7(5)
C19 C18 C17 C16 -3.9(5)
Ir1 C18 C17 C16 170.3(3)
C5 C6 C26 F6 16.1(4)
C1 C6 C26 F6 -161.4(3)
C5 C6 C26 F5 135.6(3)
C1 C6 C26 F5 -42.0(4)
C5 C6 C26 F4 -103.8(3)
C1 C6 C26 F4 78.6(4)
N2 C11 C10 C9 -0.4(5)
C8 C9 C10 C11 -0.1(5)
C45 C29 C28 C27 2.5(6)
C46 C27 C28 C29 -1.5(5)
P5 C27 C28 C29 176.2(3)
C37 C35 C36 C43 0.2(5)
P4 C35 C36 C43 -179.7(3)
C35 C37 C38 C39 1.1(6)
C37 C38 C39 C43 -0.3(6)
C10 C9 C8 C7 0.7(5)
N2 C7 C8 C9 -0.7(5)
C1 C7 C8 C9 -172.6(3)
C31 C30 C34 C33 1.4(6)
P4 C30 C34 C33 178.9(3)
C44 C33 C34 C30 -1.1(7)
O1 P5 C40 C42 153.4(2)
N3 P5 C40 C42 24.5(3)
C27 P5 C40 C42 -89.1(2)
O1 P5 C40 C41 -28.0(3)
N3 P5 C40 C41 -157.0(2)
C27 P5 C40 C41 89.5(3)
C41 C40 C42 C49 -1.2(4)
P5 C40 C42 C49 177.4(3)
C42 C40 C41 C48 1.5(4)
P5 C40 C41 C48 -177.0(2)
C34 C33 C44 C32 0.2(7)
C31 C32 C44 C33 0.4(6)
C28 C29 C45 C47 -2.5(6)
C28 C27 C46 C47 0.5(6)
P5 C27 C46 C47 -177.2(4)
C29 C45 C47 C46 1.5(7)
C27 C46 C47 C45 -0.5(7)
C38 C39 C43 C36 -0.5(6)
C35 C36 C43 C39 0.5(6)
C40 C41 C48 C50 -1.1(5)
C40 C42 C49 C50 0.4(5)
C42 C49 C50 C48 0.0(5)
C41 C48 C50 C49 0.3(5)
